data_7124210
loop_
_publ_author_name
'Trose, Michael'
'Nahra, Fady'
'Cordes, David B.'
'Slawin, Alexandra M. Z.'
'Cazin, Catherine S. J.'

_publ_section_title
;
 Cu--NHC azide complex: synthesis and reactivity
;
_journal_name_full 'Chemical Communications'
_journal_paper_doi 10.1039/C9CC04844H
_journal_year 2019
_chemical_absolute_configuration ad
_chemical_formula_moiety 'C54 H72 Cu2 N7, C F3 O3 S'
_chemical_formula_sum 'C55 H72 Cu2 F3 N7 O3 S'
_chemical_formula_weight 1095.37
_chemical_properties_physical ', Air-sensitive'
_space_group_crystal_system orthorhombic
_space_group_IT_number 33
_space_group_name_Hall 'P 2c -2n'
_space_group_name_H-M_alt 'P n a 21'
_symmetry_space_group_name_Hall 'P 2c -2n'
_symmetry_space_group_name_H-M 'P n a 21'
_atom_sites_solution_hydrogens geom
_atom_sites_solution_primary direct
_atom_sites_solution_secondary difmap
_audit_creation_date 2016-10-26
_audit_creation_method 'by CrystalStructure 4.2'
_audit_update_record
;
2017-03-30 deposited with the CCDC.    2019-09-09 downloaded from the CCDC.
;
_cell_angle_alpha 90.0000
_cell_angle_beta 90.0000
_cell_angle_gamma 90.0000
_cell_formula_units_Z 4
_cell_length_a 40.859(11)
_cell_length_b 10.950(3)
_cell_length_c 12.792(3)
_cell_measurement_reflns_used 2516
_cell_measurement_temperature 173
_cell_measurement_theta_max 21.00
_cell_measurement_theta_min 1.90
_cell_volume 5723(3)
_computing_cell_refinement 'CrystalClear-SM Expert 2.1 b45'
_computing_data_collection 'CrystalClear-SM Expert 2.1 b45 (Rigaku, 2015)'
_computing_data_reduction 'CrystalClear-SM Expert 2.1 b45'
_computing_molecular_graphics 'CrystalStructure 4.2'
_computing_publication_material 'CrystalStructure 4.2 (Rigaku, 2015)'
_computing_structure_refinement 'SHELXL Version 2014/7 (Sheldrick, 2008)'
_computing_structure_solution 'Superflip (Palatinus, et al., 2007)'
_diffrn_ambient_temperature 173
_diffrn_detector_area_resol_mean 5.814
_diffrn_measured_fraction_theta_full 1.000
_diffrn_measured_fraction_theta_max 0.995
_diffrn_measurement_device_type 'Rigaku XtaLAB P200'
_diffrn_measurement_method \w
_diffrn_radiation_type 'Mo K\a'
_diffrn_radiation_wavelength 0.71075
_diffrn_reflns_av_R_equivalents 0.2086
_diffrn_reflns_Laue_measured_fraction_full 1.000
_diffrn_reflns_Laue_measured_fraction_max 0.995
_diffrn_reflns_limit_h_max 49
_diffrn_reflns_limit_h_min -49
_diffrn_reflns_limit_k_max 13
_diffrn_reflns_limit_k_min -13
_diffrn_reflns_limit_l_max 15
_diffrn_reflns_limit_l_min -15
_diffrn_reflns_number 111777
_diffrn_reflns_point_group_measured_fraction_full 1.000
_diffrn_reflns_point_group_measured_fraction_max 0.995
_diffrn_reflns_theta_full 25.242
_diffrn_reflns_theta_max 25.370
_diffrn_reflns_theta_min 1.878
_diffrn_standards_number 0
_exptl_absorpt_coefficient_mu 0.836
_exptl_absorpt_correction_T_max 0.983
_exptl_absorpt_correction_T_min 0.860
_exptl_absorpt_correction_type multi-scan
_exptl_absorpt_process_details 'REQAB (Rigaku, 1998)'
_exptl_crystal_colour colorless
_exptl_crystal_density_diffrn 1.271
_exptl_crystal_density_method 'not measured'
_exptl_crystal_description platelet
_exptl_crystal_F_000 2304.00
_exptl_crystal_recrystallization_method 'Re-crystallisation from solvent: THF/hexane'
_exptl_crystal_size_max 0.120
_exptl_crystal_size_mid 0.090
_exptl_crystal_size_min 0.020
_refine_diff_density_max 0.89
_refine_diff_density_min -0.55
_refine_ls_abs_structure_details
;
 Flack x determined using 1879 quotients [(I+)-(I-)]/[(I+)+(I-)]
 (Parsons, Flack and Wagner, Acta Cryst. B69 (2013) 249-259).
;
_refine_ls_abs_structure_Flack 0.352(13)
_refine_ls_extinction_method none
_refine_ls_goodness_of_fit_ref 1.040
_refine_ls_hydrogen_treatment constr
_refine_ls_number_parameters 656
_refine_ls_number_reflns 10471
_refine_ls_number_restraints 65
_refine_ls_R_factor_all 0.1705
_refine_ls_R_factor_gt 0.0921
_refine_ls_shift/su_max 0.000
_refine_ls_structure_factor_coef Fsqd
_refine_ls_weighting_details 'w = 1/[\s^2^(Fo^2^)+(0.0862P)^2^+20.1011P] where P=(Fo^2^+2Fc^2^)/3'
_refine_ls_weighting_scheme calc
_refine_ls_wR_factor_gt 0.2002
_refine_ls_wR_factor_ref 0.2357
_reflns_Friedel_coverage 0.907
_reflns_Friedel_fraction_full 1.000
_reflns_Friedel_fraction_max 0.995
_reflns_number_gt 5911
_reflns_number_total 10471
_reflns_threshold_expression F^2^>2.0\s(F^2^)
_cod_data_source_file c9cc04844h2.cif
_cod_data_source_block 7
_cod_database_code 7124210

loop_
_space_group_symop_id
_space_group_symop_operation_xyz
1 +X,+Y,+Z
2 -X,-Y,1/2+Z
3 1/2-X,1/2+Y,1/2+Z
4 1/2+X,1/2-Y,+Z

loop_
_atom_site_label
_atom_site_type_symbol
_atom_site_fract_x
_atom_site_fract_y
_atom_site_fract_z
_atom_site_U_iso_or_equiv
_atom_site_adp_type
_atom_site_occupancy
_atom_site_site_symmetry_order
_atom_site_calc_flag
_atom_site_refinement_flags_posn
_atom_site_refinement_flags_adp
Cu1 Cu 0.64511(4) 0.60004(15) 0.40548(16) 0.0462(4) Uani 1 1 d . .
Cu41 Cu 0.51953(4) 0.41186(15) 0.40146(18) 0.0522(5) Uani 1 1 d . .
S71 S 0.34448(14) 0.8625(5) 0.4431(4) 0.0784(15) Uani 1 1 d D U
F71 F 0.3652(4) 1.0672(13) 0.3786(16) 0.154(6) Uani 1 1 d D U
F72 F 0.3809(6) 0.915(2) 0.2934(19) 0.206(8) Uani 1 1 d D U
F73 F 0.4021(4) 0.9363(19) 0.4492(19) 0.215(9) Uani 1 1 d D U
O71 O 0.3583(3) 0.7455(10) 0.4529(10) 0.076(3) Uani 1 1 d D U
O72 O 0.3383(6) 0.9145(15) 0.5417(14) 0.153(7) Uani 1 1 d D U
O73 O 0.3188(3) 0.8827(15) 0.3712(13) 0.119(5) Uani 1 1 d D U
N2 N 0.7136(3) 0.6249(10) 0.3371(8) 0.031(3) Uani 1 1 d . .
N5 N 0.7102(3) 0.5689(10) 0.4967(8) 0.032(3) Uani 1 1 d . .
N30 N 0.6010(3) 0.6023(14) 0.3886(13) 0.072(4) Uani 1 1 d . .
N31 N 0.5752(3) 0.5684(10) 0.4046(13) 0.051(3) Uani 1 1 d . .
N32 N 0.5482(3) 0.5439(12) 0.4191(14) 0.070(4) Uani 1 1 d . .
N42 N 0.4616(3) 0.2480(10) 0.3862(10) 0.043(3) Uani 1 1 d . .
N45 N 0.5064(3) 0.1725(11) 0.3259(10) 0.052(3) Uani 1 1 d . .
C1 C 0.6913(3) 0.5987(11) 0.4171(11) 0.035(3) Uani 1 1 d . .
C3 C 0.7442(3) 0.6140(11) 0.3740(10) 0.033(3) Uani 1 1 d . .
H3 H 0.7637 0.6288 0.3353 0.040 Uiso 1 1 calc R U
C4 C 0.7429(4) 0.5791(12) 0.4738(10) 0.040(4) Uani 1 1 d . .
H4 H 0.7608 0.5644 0.5195 0.048 Uiso 1 1 calc R U
C6 C 0.7027(3) 0.6652(14) 0.2372(10) 0.038(3) Uani 1 1 d . .
C7 C 0.6973(4) 0.7864(15) 0.2212(11) 0.044(4) Uani 1 1 d . .
C8 C 0.6846(5) 0.8243(18) 0.1205(12) 0.067(5) Uani 1 1 d . .
H8 H 0.6790 0.9070 0.1067 0.080 Uiso 1 1 calc R U
C9 C 0.6811(5) 0.737(2) 0.0473(14) 0.081(6) Uani 1 1 d . .
H9 H 0.6733 0.7599 -0.0197 0.098 Uiso 1 1 calc R U
C10 C 0.6881(5) 0.6188(18) 0.0637(14) 0.067(5) Uani 1 1 d . .
H10 H 0.6854 0.5627 0.0078 0.080 Uiso 1 1 calc R U
C11 C 0.6988(4) 0.5772(15) 0.1557(11) 0.044(4) Uani 1 1 d . .
C12 C 0.7005(4) 0.8802(13) 0.3114(12) 0.054(4) Uani 1 1 d . .
H12 H 0.7109 0.8394 0.3729 0.065 Uiso 1 1 calc R U
C13 C 0.7240(6) 0.9876(19) 0.2713(18) 0.095(7) Uani 1 1 d . .
H13A H 0.7191 1.0627 0.3099 0.114 Uiso 1 1 calc R U
H13B H 0.7203 1.0012 0.1965 0.114 Uiso 1 1 calc R U
H13C H 0.7469 0.9644 0.2828 0.114 Uiso 1 1 calc R U
C14 C 0.6686(5) 0.9319(17) 0.3439(17) 0.091(7) Uani 1 1 d . .
H14A H 0.6533 0.8653 0.3594 0.109 Uiso 1 1 calc R U
H14B H 0.6597 0.9823 0.2873 0.109 Uiso 1 1 calc R U
H14C H 0.6716 0.9822 0.4065 0.109 Uiso 1 1 calc R U
C15 C 0.7060(4) 0.4466(14) 0.1710(10) 0.044(4) Uani 1 1 d . .
H15 H 0.7217 0.4413 0.2306 0.053 Uiso 1 1 calc R U
C16 C 0.7223(5) 0.3849(18) 0.0781(15) 0.080(6) Uani 1 1 d . .
H16A H 0.7433 0.4250 0.0636 0.096 Uiso 1 1 calc R U
H16B H 0.7081 0.3913 0.0167 0.096 Uiso 1 1 calc R U
H16C H 0.7262 0.2986 0.0944 0.096 Uiso 1 1 calc R U
C17 C 0.6768(5) 0.3726(17) 0.2011(16) 0.070(5) Uani 1 1 d . .
H17A H 0.6606 0.3747 0.1444 0.084 Uiso 1 1 calc R U
H17B H 0.6670 0.4067 0.2648 0.084 Uiso 1 1 calc R U
H17C H 0.6834 0.2880 0.2140 0.084 Uiso 1 1 calc R U
C18 C 0.6972(3) 0.5341(13) 0.5984(11) 0.038(3) Uani 1 1 d . .
C19 C 0.6901(4) 0.6231(15) 0.6724(11) 0.050(4) Uani 1 1 d . .
C20 C 0.6785(5) 0.5772(19) 0.7694(13) 0.070(6) Uani 1 1 d . .
H20 H 0.6731 0.6337 0.8231 0.084 Uiso 1 1 calc R U
C21 C 0.6748(4) 0.4589(18) 0.7882(14) 0.067(5) Uani 1 1 d . .
H21 H 0.6670 0.4327 0.8546 0.081 Uiso 1 1 calc R U
C22 C 0.6821(5) 0.3729(18) 0.7123(14) 0.069(5) Uani 1 1 d . .
H22 H 0.6791 0.2887 0.7275 0.082 Uiso 1 1 calc R U
C23 C 0.6938(4) 0.4068(14) 0.6136(13) 0.048(4) Uani 1 1 d . .
C24 C 0.6930(5) 0.7581(17) 0.6504(13) 0.062(5) Uani 1 1 d . .
H24 H 0.7066 0.7673 0.5859 0.075 Uiso 1 1 calc R U
C25 C 0.7114(5) 0.8260(19) 0.7416(14) 0.085(7) Uani 1 1 d . .
H25A H 0.7316 0.7820 0.7584 0.101 Uiso 1 1 calc R U
H25B H 0.6974 0.8289 0.8036 0.101 Uiso 1 1 calc R U
H25C H 0.7168 0.9094 0.7196 0.101 Uiso 1 1 calc R U
C26 C 0.6609(6) 0.8149(17) 0.6289(17) 0.082(6) Uani 1 1 d . .
H26A H 0.6476 0.8142 0.6927 0.099 Uiso 1 1 calc R U
H26B H 0.6497 0.7690 0.5739 0.099 Uiso 1 1 calc R U
H26C H 0.6642 0.8994 0.6059 0.099 Uiso 1 1 calc R U
C27 C 0.6990(4) 0.3126(14) 0.5318(12) 0.054(4) Uani 1 1 d . .
H27 H 0.7100 0.3525 0.4709 0.065 Uiso 1 1 calc R U
C28 C 0.7203(6) 0.2066(19) 0.567(2) 0.112(10) Uani 1 1 d . .
H28A H 0.7084 0.1582 0.6195 0.135 Uiso 1 1 calc R U
H28B H 0.7405 0.2383 0.5985 0.135 Uiso 1 1 calc R U
H28C H 0.7257 0.1549 0.5073 0.135 Uiso 1 1 calc R U
C29 C 0.6662(5) 0.2616(18) 0.4943(16) 0.083(6) Uani 1 1 d . .
H29A H 0.6527 0.3282 0.4667 0.099 Uiso 1 1 calc R U
H29B H 0.6548 0.2228 0.5531 0.099 Uiso 1 1 calc R U
H29C H 0.6700 0.2010 0.4393 0.099 Uiso 1 1 calc R U
C41 C 0.4935(3) 0.2736(12) 0.3728(10) 0.040(4) Uani 1 1 d . .
C43 C 0.4543(5) 0.1344(15) 0.3437(15) 0.068(5) Uani 1 1 d . .
H43 H 0.4333 0.0975 0.3401 0.082 Uiso 1 1 calc R U
C44 C 0.4813(4) 0.0886(15) 0.3102(15) 0.063(5) Uani 1 1 d . .
H44 H 0.4837 0.0100 0.2796 0.075 Uiso 1 1 calc R U
C46 C 0.4389(3) 0.3355(12) 0.4321(10) 0.038(3) Uani 1 1 d . .
C47 C 0.4267(3) 0.4310(14) 0.3720(11) 0.047(4) Uani 1 1 d . .
C48 C 0.4056(3) 0.5096(13) 0.4099(18) 0.061(4) Uani 1 1 d . .
H48 H 0.3979 0.5751 0.3678 0.073 Uiso 1 1 calc R U
C49 C 0.3939(4) 0.4956(16) 0.5176(14) 0.059(4) Uani 1 1 d . .
H49 H 0.3794 0.5535 0.5479 0.071 Uiso 1 1 calc R U
C50 C 0.4048(4) 0.3941(17) 0.5740(16) 0.068(5) Uani 1 1 d . .
H50 H 0.3962 0.3798 0.6419 0.082 Uiso 1 1 calc R U
C51 C 0.4284(4) 0.3121(14) 0.5334(13) 0.059(4) Uani 1 1 d . .
C52 C 0.4378(5) 0.4491(17) 0.2568(13) 0.064(5) Uani 1 1 d . .
H52 H 0.4560 0.3910 0.2406 0.076 Uiso 1 1 calc R U
C53 C 0.4122(7) 0.431(4) 0.1872(17) 0.21(2) Uani 1 1 d . .
H53A H 0.4194 0.3759 0.1310 0.247 Uiso 1 1 calc R U
H53B H 0.4055 0.5090 0.1572 0.247 Uiso 1 1 calc R U
H53C H 0.3936 0.3936 0.2241 0.247 Uiso 1 1 calc R U
C54 C 0.4495(8) 0.579(3) 0.241(2) 0.138(11) Uani 1 1 d . .
H54A H 0.4336 0.6359 0.2709 0.165 Uiso 1 1 calc R U
H54B H 0.4518 0.5951 0.1658 0.165 Uiso 1 1 calc R U
H54C H 0.4708 0.5897 0.2752 0.165 Uiso 1 1 calc R U
C55 C 0.4411(5) 0.2102(15) 0.5999(13) 0.063(5) Uani 1 1 d . .
H55 H 0.4493 0.1464 0.5504 0.076 Uiso 1 1 calc R U
C56 C 0.4163(6) 0.1485(17) 0.6677(15) 0.085(6) Uani 1 1 d . .
H56A H 0.4003 0.1060 0.6236 0.103 Uiso 1 1 calc R U
H56B H 0.4051 0.2096 0.7106 0.103 Uiso 1 1 calc R U
H56C H 0.4273 0.0893 0.7132 0.103 Uiso 1 1 calc R U
C57 C 0.4698(5) 0.249(2) 0.6615(16) 0.082(6) Uani 1 1 d . .
H57A H 0.4644 0.3237 0.7005 0.099 Uiso 1 1 calc R U
H57B H 0.4882 0.2661 0.6142 0.099 Uiso 1 1 calc R U
H57C H 0.4760 0.1846 0.7105 0.099 Uiso 1 1 calc R U
C58 C 0.5396(4) 0.1620(13) 0.2943(13) 0.048(4) Uani 1 1 d . .
C59 C 0.5481(4) 0.2071(16) 0.1926(14) 0.056(5) Uani 1 1 d . .
C60 C 0.5802(4) 0.2074(15) 0.1654(13) 0.052(4) Uani 1 1 d . .
H60 H 0.5866 0.2340 0.0978 0.063 Uiso 1 1 calc R U
C61 C 0.6032(4) 0.1690(15) 0.2361(16) 0.062(5) Uani 1 1 d . .
H61 H 0.6256 0.1707 0.2161 0.074 Uiso 1 1 calc R U
C62 C 0.5953(4) 0.1282(15) 0.3345(16) 0.064(5) Uani 1 1 d . .
H62 H 0.6119 0.1041 0.3822 0.077 Uiso 1 1 calc R U
C63 C 0.5622(4) 0.1227(16) 0.3631(13) 0.054(4) Uani 1 1 d . .
C64 C 0.5212(5) 0.2517(17) 0.1181(13) 0.066(5) Uani 1 1 d . .
H64 H 0.4994 0.2295 0.1478 0.080 Uiso 1 1 calc R U
C65 C 0.5245(6) 0.195(3) 0.0091(16) 0.120(9) Uani 1 1 d . .
H65A H 0.5230 0.1055 0.0147 0.144 Uiso 1 1 calc R U
H65B H 0.5457 0.2171 -0.0212 0.144 Uiso 1 1 calc R U
H65C H 0.5068 0.2247 -0.0360 0.144 Uiso 1 1 calc R U
C66 C 0.5229(6) 0.392(2) 0.1043(16) 0.092(7) Uani 1 1 d . .
H66A H 0.5447 0.4151 0.0800 0.110 Uiso 1 1 calc R U
H66B H 0.5184 0.4316 0.1714 0.110 Uiso 1 1 calc R U
H66C H 0.5065 0.4176 0.0528 0.110 Uiso 1 1 calc R U
C67 C 0.5543(5) 0.0710(17) 0.4730(14) 0.068(5) Uani 1 1 d . .
H67 H 0.5299 0.0671 0.4783 0.081 Uiso 1 1 calc R U
C68 C 0.5666(7) -0.060(2) 0.480(2) 0.121(9) Uani 1 1 d . .
H68A H 0.5555 -0.1026 0.5369 0.146 Uiso 1 1 calc R U
H68B H 0.5903 -0.0604 0.4924 0.146 Uiso 1 1 calc R U
H68C H 0.5620 -0.1025 0.4135 0.146 Uiso 1 1 calc R U
C69 C 0.5659(7) 0.158(2) 0.5603(16) 0.112(9) Uani 1 1 d . .
H69A H 0.5899 0.1592 0.5622 0.135 Uiso 1 1 calc R U
H69B H 0.5575 0.1294 0.6277 0.135 Uiso 1 1 calc R U
H69C H 0.5577 0.2405 0.5464 0.135 Uiso 1 1 calc R U
C71 C 0.3739(5) 0.952(2) 0.390(2) 0.135(6) Uani 1 1 d D U

loop_
_atom_site_aniso_label
_atom_site_aniso_U_11
_atom_site_aniso_U_22
_atom_site_aniso_U_33
_atom_site_aniso_U_23
_atom_site_aniso_U_13
_atom_site_aniso_U_12
Cu1 0.0437(9) 0.0536(9) 0.0414(9) 0.0001(11) 0.0001(11) -0.0052(8)
Cu41 0.0438(9) 0.0524(10) 0.0604(11) -0.0074(12) 0.0041(12) -0.0068(8)
S71 0.088(3) 0.064(3) 0.083(4) -0.022(2) -0.018(3) 0.022(2)
F71 0.154(11) 0.120(8) 0.187(16) 0.069(9) -0.042(11) -0.023(7)
F72 0.171(16) 0.261(18) 0.187(14) 0.036(12) 0.026(11) 0.001(13)
F73 0.135(10) 0.221(17) 0.29(2) 0.140(15) -0.087(11) -0.069(10)
O71 0.092(8) 0.059(6) 0.077(8) 0.002(5) 0.007(7) 0.014(6)
O72 0.248(19) 0.087(11) 0.123(10) -0.037(8) 0.014(10) 0.026(12)
O73 0.074(8) 0.134(12) 0.148(12) 0.005(9) -0.029(8) 0.018(8)
N2 0.041(7) 0.022(5) 0.031(6) -0.010(5) 0.002(5) 0.008(5)
N5 0.039(7) 0.027(6) 0.031(7) 0.001(5) -0.005(5) -0.008(5)
N30 0.055(8) 0.097(10) 0.064(11) -0.001(10) -0.007(8) -0.020(8)
N31 0.045(7) 0.049(7) 0.060(7) -0.007(9) 0.005(9) -0.012(6)
N32 0.062(9) 0.064(8) 0.085(12) -0.009(9) 0.028(10) -0.005(7)
N42 0.048(7) 0.040(6) 0.040(7) 0.002(6) 0.005(6) -0.001(5)
N45 0.048(8) 0.049(8) 0.057(8) -0.006(7) 0.004(7) -0.001(6)
C1 0.050(7) 0.031(6) 0.023(7) -0.005(6) 0.006(7) -0.004(6)
C3 0.022(7) 0.040(8) 0.038(9) -0.005(6) 0.003(6) -0.001(6)
C4 0.063(11) 0.033(8) 0.023(7) 0.002(6) -0.018(7) 0.007(7)
C6 0.034(8) 0.052(9) 0.026(7) -0.001(7) 0.013(6) 0.012(7)
C7 0.050(10) 0.056(10) 0.027(8) -0.003(7) 0.008(7) 0.006(8)
C8 0.109(15) 0.070(12) 0.020(8) 0.007(8) 0.009(9) 0.039(11)
C9 0.085(14) 0.120(19) 0.039(10) 0.011(12) -0.009(10) 0.017(13)
C10 0.091(15) 0.063(13) 0.046(11) -0.005(10) -0.001(10) 0.015(11)
C11 0.049(10) 0.057(10) 0.027(8) -0.005(8) -0.013(7) 0.010(8)
C12 0.080(12) 0.035(8) 0.047(10) -0.001(7) 0.013(8) 0.007(8)
C13 0.112(18) 0.072(14) 0.100(17) -0.005(13) 0.028(14) -0.006(13)
C14 0.112(17) 0.058(12) 0.103(16) -0.013(11) 0.048(13) 0.016(11)
C15 0.068(11) 0.044(10) 0.020(7) 0.005(7) -0.017(7) -0.004(8)
C16 0.083(14) 0.084(14) 0.072(13) -0.043(11) -0.010(11) 0.019(11)
C17 0.072(13) 0.057(12) 0.081(14) -0.018(10) -0.008(11) -0.003(10)
C18 0.047(9) 0.037(8) 0.029(8) -0.004(7) -0.005(6) -0.014(7)
C19 0.075(12) 0.057(11) 0.020(7) -0.002(7) -0.003(7) -0.018(9)
C20 0.101(15) 0.077(14) 0.033(9) -0.012(9) 0.016(9) -0.043(11)
C21 0.077(13) 0.082(14) 0.044(10) 0.021(10) 0.000(9) -0.039(11)
C22 0.088(14) 0.062(12) 0.057(12) 0.014(10) -0.015(10) -0.029(10)
C23 0.054(11) 0.041(10) 0.050(10) 0.002(8) -0.006(8) -0.008(8)
C24 0.094(15) 0.060(11) 0.033(9) -0.019(8) 0.034(9) -0.029(11)
C25 0.125(18) 0.078(14) 0.050(11) -0.028(10) 0.019(11) -0.040(13)
C26 0.109(17) 0.053(11) 0.086(15) -0.017(11) 0.020(13) -0.005(12)
C27 0.080(12) 0.050(10) 0.033(8) -0.005(8) -0.018(8) -0.011(9)
C28 0.13(2) 0.079(15) 0.12(2) -0.039(14) -0.083(17) 0.039(14)
C29 0.104(16) 0.064(12) 0.080(14) 0.006(11) -0.005(12) 0.008(12)
C41 0.031(7) 0.046(8) 0.045(9) -0.002(7) 0.005(6) 0.004(6)
C43 0.065(12) 0.046(10) 0.094(14) 0.000(9) 0.011(10) -0.012(9)
C44 0.039(9) 0.058(10) 0.091(14) -0.022(10) 0.005(9) -0.002(9)
C46 0.037(7) 0.042(8) 0.034(9) -0.006(6) 0.005(6) -0.006(6)
C47 0.037(8) 0.060(10) 0.045(10) 0.005(7) 0.009(7) -0.006(8)
C48 0.041(7) 0.055(9) 0.086(12) -0.007(12) 0.000(11) 0.010(7)
C49 0.046(9) 0.069(12) 0.062(11) -0.003(9) 0.006(9) 0.010(9)
C50 0.046(10) 0.077(13) 0.082(13) 0.005(11) 0.014(10) 0.010(10)
C51 0.078(12) 0.041(9) 0.058(11) 0.007(8) 0.015(9) 0.001(9)
C52 0.084(13) 0.068(12) 0.039(9) 0.011(9) 0.002(9) 0.005(10)
C53 0.10(2) 0.47(7) 0.045(13) -0.07(2) 0.014(13) -0.11(3)
C54 0.19(3) 0.14(3) 0.084(17) 0.050(17) 0.052(19) 0.02(2)
C55 0.096(15) 0.049(10) 0.043(9) 0.011(8) 0.008(10) 0.008(10)
C56 0.15(2) 0.055(11) 0.050(11) 0.005(9) 0.017(12) -0.018(12)
C57 0.070(13) 0.094(15) 0.083(14) 0.040(13) -0.011(11) -0.002(11)
C58 0.050(10) 0.042(9) 0.053(10) -0.013(8) 0.019(8) 0.002(7)
C59 0.043(10) 0.062(11) 0.064(12) -0.024(9) -0.003(9) -0.001(8)
C60 0.043(10) 0.063(10) 0.050(9) 0.006(9) 0.005(8) -0.006(8)
C61 0.041(10) 0.055(11) 0.089(14) -0.010(10) 0.022(10) 0.007(8)
C62 0.049(10) 0.049(10) 0.093(14) -0.007(10) 0.015(10) 0.007(8)
C63 0.047(9) 0.058(10) 0.056(10) -0.018(8) 0.003(8) -0.005(8)
C64 0.069(12) 0.079(13) 0.051(10) 0.006(10) 0.012(9) -0.002(10)
C65 0.14(2) 0.17(3) 0.055(14) -0.017(15) -0.016(14) 0.019(19)
C66 0.114(18) 0.106(18) 0.056(12) 0.002(12) 0.016(12) 0.012(14)
C67 0.082(14) 0.069(13) 0.052(12) -0.014(10) 0.001(10) -0.003(11)
C68 0.13(2) 0.12(2) 0.12(2) 0.045(17) -0.001(17) 0.020(17)
C69 0.13(2) 0.15(2) 0.057(13) 0.010(14) -0.008(14) -0.049(18)
C71 0.107(10) 0.127(10) 0.170(14) 0.059(10) -0.032(9) 0.003(8)

loop_
_atom_type_symbol
_atom_type_description
_atom_type_scat_dispersion_real
_atom_type_scat_dispersion_imag
_atom_type_scat_source
C C 0.0033 0.0016
;
International Tables for Crystallography
(Vol. C, Tables 4.2.6.8 and 6.1.1.4)
;
H H 0.0000 0.0000
;
International Tables for Crystallography
(Vol. C, Table 6.1.1.4)
;
Cu Cu 0.3201 1.2651
;
International Tables for Crystallography
(Vol. C, Tables 4.2.6.8 and 6.1.1.4)
;
F F 0.0171 0.0103
;
International Tables for Crystallography
(Vol. C, Tables 4.2.6.8 and 6.1.1.4)
;
N N 0.0061 0.0033
;
International Tables for Crystallography
(Vol. C, Tables 4.2.6.8 and 6.1.1.4)
;
O O 0.0106 0.0060
;
International Tables for Crystallography
(Vol. C, Tables 4.2.6.8 and 6.1.1.4)
;
S S 0.1246 0.1234
;
International Tables for Crystallography
(Vol. C, Tables 4.2.6.8 and 6.1.1.4)
;

loop_
_geom_angle_atom_site_label_1
_geom_angle_atom_site_label_2
_geom_angle_atom_site_label_3
_geom_angle
N30 Cu1 C1 177.7(7)
N32 Cu41 C41 174.2(6)
O71 S71 O72 111.2(10)
O71 S71 O73 120.0(9)
O72 S71 O73 112.7(13)
O71 S71 C71 106.2(10)
O72 S71 C71 104.8(14)
O73 S71 C71 99.9(11)
C3 N2 C1 109.3(11)
C3 N2 C6 129.4(11)
C1 N2 C6 121.2(11)
C1 N5 C4 112.6(11)
C1 N5 C18 122.9(11)
C4 N5 C18 124.4(11)
N31 N30 Cu1 153.6(15)
N30 N31 N32 174.3(15)
N31 N32 Cu41 139.5(12)
C41 N42 C43 110.3(12)
C41 N42 C46 122.1(11)
C43 N42 C46 127.4(12)
C41 N45 C44 108.2(12)
C41 N45 C58 124.1(12)
C44 N45 C58 127.6(13)
N5 C1 N2 103.7(10)
N5 C1 Cu1 130.2(10)
N2 C1 Cu1 126.1(10)
C4 C3 N2 108.9(14)
C4 C3 H3 125.6
N2 C3 H3 125.6
C3 C4 N5 105.4(13)
C3 C4 H4 127.3
N5 C4 H4 127.3
C7 C6 N2 119.2(13)
C7 C6 C11 122.0(13)
N2 C6 C11 118.7(12)
C6 C7 C8 118.1(14)
C6 C7 C12 121.4(13)
C8 C7 C12 120.1(14)
C9 C8 C7 116.8(17)
C9 C8 H8 121.6
C7 C8 H8 121.6
C10 C9 C8 123.7(18)
C10 C9 H9 118.2
C8 C9 H9 118.2
C11 C10 C9 122.5(18)
C11 C10 H10 118.8
C9 C10 H10 118.8
C10 C11 C6 116.7(15)
C10 C11 C15 120.9(14)
C6 C11 C15 122.4(13)
C14 C12 C7 112.8(16)
C14 C12 C13 109.7(14)
C7 C12 C13 107.3(13)
C14 C12 H12 109.0
C7 C12 H12 109.0
C13 C12 H12 109.0
C12 C13 H13A 109.5
C12 C13 H13B 109.5
H13A C13 H13B 109.5
C12 C13 H13C 109.5
H13A C13 H13C 109.5
H13B C13 H13C 109.5
C12 C14 H14A 109.5
C12 C14 H14B 109.5
H14A C14 H14B 109.5
C12 C14 H14C 109.5
H14A C14 H14C 109.5
H14B C14 H14C 109.5
C11 C15 C17 113.6(15)
C11 C15 C16 114.6(14)
C17 C15 C16 108.2(14)
C11 C15 H15 106.6
C17 C15 H15 106.6
C16 C15 H15 106.6
C15 C16 H16A 109.5
C15 C16 H16B 109.5
H16A C16 H16B 109.5
C15 C16 H16C 109.5
H16A C16 H16C 109.5
H16B C16 H16C 109.5
C15 C17 H17A 109.5
C15 C17 H17B 109.5
H17A C17 H17B 109.5
C15 C17 H17C 109.5
H17A C17 H17C 109.5
H17B C17 H17C 109.5
C19 C18 C23 125.2(14)
C19 C18 N5 120.1(12)
C23 C18 N5 114.7(13)
C18 C19 C20 114.7(15)
C18 C19 C24 122.9(13)
C20 C19 C24 122.4(15)
C21 C20 C19 122.8(17)
C21 C20 H20 118.6
C19 C20 H20 118.6
C20 C21 C22 120.8(16)
C20 C21 H21 119.6
C22 C21 H21 119.6
C21 C22 C23 121.7(16)
C21 C22 H22 119.1
C23 C22 H22 119.1
C22 C23 C18 114.8(15)
C22 C23 C27 120.0(15)
C18 C23 C27 125.0(14)
C26 C24 C19 112.2(15)
C26 C24 C25 111.3(16)
C19 C24 C25 111.2(16)
C26 C24 H24 107.3
C19 C24 H24 107.3
C25 C24 H24 107.3
C24 C25 H25A 109.5
C24 C25 H25B 109.5
H25A C25 H25B 109.5
C24 C25 H25C 109.5
H25A C25 H25C 109.5
H25B C25 H25C 109.5
C24 C26 H26A 109.5
C24 C26 H26B 109.5
H26A C26 H26B 109.5
C24 C26 H26C 109.5
H26A C26 H26C 109.5
H26B C26 H26C 109.5
C23 C27 C28 113.6(14)
C23 C27 C29 110.5(15)
C28 C27 C29 108.4(15)
C23 C27 H27 108.0
C28 C27 H27 108.0
C29 C27 H27 108.0
C27 C28 H28A 109.5
C27 C28 H28B 109.5
H28A C28 H28B 109.5
C27 C28 H28C 109.5
H28A C28 H28C 109.5
H28B C28 H28C 109.5
C27 C29 H29A 109.5
C27 C29 H29B 109.5
H29A C29 H29B 109.5
C27 C29 H29C 109.5
H29A C29 H29C 109.5
H29B C29 H29C 109.5
N42 C41 N45 105.2(12)
N42 C41 Cu41 133.6(10)
N45 C41 Cu41 121.2(10)
C44 C43 N42 107.1(15)
C44 C43 H43 126.4
N42 C43 H43 126.4
C43 C44 N45 109.1(15)
C43 C44 H44 125.5
N45 C44 H44 125.5
C51 C46 C47 122.9(13)
C51 C46 N42 116.8(13)
C47 C46 N42 120.1(11)
C48 C47 C46 121.7(15)
C48 C47 C52 117.3(16)
C46 C47 C52 121.0(13)
C47 C48 C49 119.6(16)
C47 C48 H48 120.2
C49 C48 H48 120.2
C50 C49 C48 117.6(15)
C50 C49 H49 121.2
C48 C49 H49 121.2
C49 C50 C51 122.1(17)
C49 C50 H50 118.9
C51 C50 H50 118.9
C46 C51 C50 115.8(15)
C46 C51 C55 124.2(15)
C50 C51 C55 120.0(16)
C53 C52 C54 107(3)
C53 C52 C47 111.7(17)
C54 C52 C47 109.9(16)
C53 C52 H52 109.5
C54 C52 H52 109.5
C47 C52 H52 109.5
C52 C53 H53A 109.5
C52 C53 H53B 109.5
H53A C53 H53B 109.5
C52 C53 H53C 109.5
H53A C53 H53C 109.5
H53B C53 H53C 109.5
C52 C54 H54A 109.5
C52 C54 H54B 109.5
H54A C54 H54B 109.5
C52 C54 H54C 109.5
H54A C54 H54C 109.5
H54B C54 H54C 109.5
C57 C55 C56 111.2(16)
C57 C55 C51 111.2(15)
C56 C55 C51 115.6(17)
C57 C55 H55 106.0
C56 C55 H55 106.0
C51 C55 H55 106.0
C55 C56 H56A 109.5
C55 C56 H56B 109.5
H56A C56 H56B 109.5
C55 C56 H56C 109.5
H56A C56 H56C 109.5
H56B C56 H56C 109.5
C55 C57 H57A 109.5
C55 C57 H57B 109.5
H57A C57 H57B 109.5
C55 C57 H57C 109.5
H57A C57 H57C 109.5
H57B C57 H57C 109.5
C63 C58 N45 119.6(14)
C63 C58 C59 122.7(15)
N45 C58 C59 117.4(15)
C60 C59 C58 117.8(16)
C60 C59 C64 122.1(17)
C58 C59 C64 120.1(15)
C59 C60 C61 119.6(17)
C59 C60 H60 120.2
C61 C60 H60 120.2
C60 C61 C62 122.8(16)
C60 C61 H61 118.6
C62 C61 H61 118.6
C61 C62 C63 118.7(18)
C61 C62 H62 120.7
C63 C62 H62 120.7
C58 C63 C62 118.4(17)
C58 C63 C67 124.7(16)
C62 C63 C67 116.9(17)
C59 C64 C65 111.9(16)
C59 C64 C66 110.9(16)
C65 C64 C66 107.3(17)
C59 C64 H64 108.9
C65 C64 H64 108.9
C66 C64 H64 108.9
C64 C65 H65A 109.5
C64 C65 H65B 109.5
H65A C65 H65B 109.5
C64 C65 H65C 109.5
H65A C65 H65C 109.5
H65B C65 H65C 109.5
C64 C66 H66A 109.5
C64 C66 H66B 109.5
H66A C66 H66B 109.5
C64 C66 H66C 109.5
H66A C66 H66C 109.5
H66B C66 H66C 109.5
C68 C67 C69 116(2)
C68 C67 C63 109.0(17)
C69 C67 C63 111.6(14)
C68 C67 H67 106.5
C69 C67 H67 106.5
C63 C67 H67 106.5
C67 C68 H68A 109.5
C67 C68 H68B 109.5
H68A C68 H68B 109.5
C67 C68 H68C 109.5
H68A C68 H68C 109.5
H68B C68 H68C 109.5
C67 C69 H69A 109.5
C67 C69 H69B 109.5
H69A C69 H69B 109.5
C67 C69 H69C 109.5
H69A C69 H69C 109.5
H69B C69 H69C 109.5
F71 C71 F72 104(2)
F71 C71 F73 114(2)
F72 C71 F73 107(2)
F71 C71 S71 114.0(17)
F72 C71 S71 110.7(19)
F73 C71 S71 107.1(15)

loop_
_geom_bond_atom_site_label_1
_geom_bond_atom_site_label_2
_geom_bond_distance
Cu1 N30 1.814(14)
Cu1 C1 1.894(12)
Cu41 N32 1.875(14)
Cu41 C41 1.886(14)
S71 O71 1.406(11)
S71 O72 1.407(16)
S71 O73 1.411(13)
S71 C71 1.69(2)
F71 C71 1.317(19)
F72 C71 1.33(2)
F73 C71 1.39(2)
N2 C3 1.343(16)
N2 C1 1.399(17)
N2 C6 1.424(17)
N5 C1 1.316(17)
N5 C4 1.374(19)
N5 C18 1.455(17)
N30 N31 1.138(16)
N31 N32 1.149(16)
N42 C41 1.343(16)
N42 C43 1.39(2)
N42 C46 1.459(17)
N45 C41 1.365(17)
N45 C44 1.393(19)
N45 C58 1.420(19)
C3 C4 1.334(19)
C3 H3 0.9500
C4 H4 0.9500
C6 C7 1.36(2)
C6 C11 1.43(2)
C7 C8 1.45(2)
C7 C12 1.55(2)
C8 C9 1.35(3)
C8 H8 0.9500
C9 C10 1.34(3)
C9 H9 0.9500
C10 C11 1.33(2)
C10 H10 0.9500
C11 C15 1.47(2)
C12 C14 1.48(2)
C12 C13 1.60(2)
C12 H12 1.0000
C13 H13A 0.9800
C13 H13B 0.9800
C13 H13C 0.9800
C14 H14A 0.9800
C14 H14B 0.9800
C14 H14C 0.9800
C15 C17 1.49(2)
C15 C16 1.52(2)
C15 H15 1.0000
C16 H16A 0.9800
C16 H16B 0.9800
C16 H16C 0.9800
C17 H17A 0.9800
C17 H17B 0.9800
C17 H17C 0.9800
C18 C19 1.39(2)
C18 C23 1.41(2)
C19 C20 1.42(2)
C19 C24 1.51(2)
C20 C21 1.33(2)
C20 H20 0.9500
C21 C22 1.39(3)
C21 H21 0.9500
C22 C23 1.40(2)
C22 H22 0.9500
C23 C27 1.48(2)
C24 C26 1.48(3)
C24 C25 1.58(2)
C24 H24 1.0000
C25 H25A 0.9800
C25 H25B 0.9800
C25 H25C 0.9800
C26 H26A 0.9800
C26 H26B 0.9800
C26 H26C 0.9800
C27 C28 1.52(2)
C27 C29 1.53(2)
C27 H27 1.0000
C28 H28A 0.9800
C28 H28B 0.9800
C28 H28C 0.9800
C29 H29A 0.9800
C29 H29B 0.9800
C29 H29C 0.9800
C43 C44 1.29(2)
C43 H43 0.9500
C44 H44 0.9500
C46 C51 1.39(2)
C46 C47 1.391(19)
C47 C48 1.31(2)
C47 C52 1.55(2)
C48 C49 1.47(3)
C48 H48 0.9500
C49 C50 1.40(2)
C49 H49 0.9500
C50 C51 1.42(2)
C50 H50 0.9500
C51 C55 1.50(2)
C52 C53 1.39(3)
C52 C54 1.51(3)
C52 H52 1.0000
C53 H53A 0.9800
C53 H53B 0.9800
C53 H53C 0.9800
C54 H54A 0.9800
C54 H54B 0.9800
C54 H54C 0.9800
C55 C57 1.48(2)
C55 C56 1.50(2)
C55 H55 1.0000
C56 H56A 0.9800
C56 H56B 0.9800
C56 H56C 0.9800
C57 H57A 0.9800
C57 H57B 0.9800
C57 H57C 0.9800
C58 C63 1.34(2)
C58 C59 1.43(2)
C59 C60 1.36(2)
C59 C64 1.53(2)
C60 C61 1.37(2)
C60 H60 0.9500
C61 C62 1.37(3)
C61 H61 0.9500
C62 C63 1.40(2)
C62 H62 0.9500
C63 C67 1.55(2)
C64 C65 1.53(3)
C64 C66 1.55(3)
C64 H64 1.0000
C65 H65A 0.9800
C65 H65B 0.9800
C65 H65C 0.9800
C66 H66A 0.9800
C66 H66B 0.9800
C66 H66C 0.9800
C67 C68 1.53(3)
C67 C69 1.54(3)
C67 H67 1.0000
C68 H68A 0.9800
C68 H68B 0.9800
C68 H68C 0.9800
C69 H69A 0.9800
C69 H69B 0.9800
C69 H69C 0.9800

loop_
_geom_torsion_atom_site_label_1
_geom_torsion_atom_site_label_2
_geom_torsion_atom_site_label_3
_geom_torsion_atom_site_label_4
_geom_torsion
C4 N5 C1 N2 2.4(15)
C18 N5 C1 N2 -180.0(10)
C4 N5 C1 Cu1 179.5(10)
C18 N5 C1 Cu1 -2.8(19)
C3 N2 C1 N5 -2.3(14)
C6 N2 C1 N5 -178.0(11)
C3 N2 C1 Cu1 -179.6(9)
C6 N2 C1 Cu1 4.7(17)
C1 N2 C3 C4 1.4(14)
C6 N2 C3 C4 176.6(13)
N2 C3 C4 N5 0.1(14)
C1 N5 C4 C3 -1.6(15)
C18 N5 C4 C3 -179.2(12)
C3 N2 C6 C7 -88.3(17)
C1 N2 C6 C7 86.4(17)
C3 N2 C6 C11 89.7(18)
C1 N2 C6 C11 -95.6(15)
N2 C6 C7 C8 -176.9(13)
C11 C6 C7 C8 5(2)
N2 C6 C7 C12 -4(2)
C11 C6 C7 C12 177.8(14)
C6 C7 C8 C9 -4(2)
C12 C7 C8 C9 -177.0(16)
C7 C8 C9 C10 1(3)
C8 C9 C10 C11 1(3)
C9 C10 C11 C6 -1(3)
C9 C10 C11 C15 179.5(19)
C7 C6 C11 C10 -3(2)
N2 C6 C11 C10 179.3(15)
C7 C6 C11 C15 177.1(15)
N2 C6 C11 C15 -1(2)
C6 C7 C12 C14 -110.1(17)
C8 C7 C12 C14 62(2)
C6 C7 C12 C13 129.0(16)
C8 C7 C12 C13 -59(2)
C10 C11 C15 C17 -86(2)
C6 C11 C15 C17 93.9(18)
C10 C11 C15 C16 39(2)
C6 C11 C15 C16 -141.0(15)
C1 N5 C18 C19 -86.6(17)
C4 N5 C18 C19 90.7(18)
C1 N5 C18 C23 95.0(16)
C4 N5 C18 C23 -87.7(16)
C23 C18 C19 C20 0(3)
N5 C18 C19 C20 -178.4(15)
C23 C18 C19 C24 -177.6(17)
N5 C18 C19 C24 4(2)
C18 C19 C20 C21 0(3)
C24 C19 C20 C21 177.7(19)
C19 C20 C21 C22 0(3)
C20 C21 C22 C23 1(3)
C21 C22 C23 C18 0(3)
C21 C22 C23 C27 -175.4(16)
C19 C18 C23 C22 0(2)
N5 C18 C23 C22 178.6(13)
C19 C18 C23 C27 174.9(16)
N5 C18 C23 C27 -7(2)
C18 C19 C24 C26 101.1(19)
C20 C19 C24 C26 -76(2)
C18 C19 C24 C25 -133.4(17)
C20 C19 C24 C25 49(2)
C22 C23 C27 C28 -53(2)
C18 C23 C27 C28 132.6(19)
C22 C23 C27 C29 69(2)
C18 C23 C27 C29 -105.3(19)
C43 N42 C41 N45 -2.8(16)
C46 N42 C41 N45 -178.4(12)
C43 N42 C41 Cu41 175.3(13)
C46 N42 C41 Cu41 0(2)
C44 N45 C41 N42 1.3(16)
C58 N45 C41 N42 177.9(13)
C44 N45 C41 Cu41 -177.1(11)
C58 N45 C41 Cu41 -0.5(19)
C41 N42 C43 C44 3(2)
C46 N42 C43 C44 178.6(15)
N42 C43 C44 N45 -2(2)
C41 N45 C44 C43 1(2)
C58 N45 C44 C43 -175.7(16)
C41 N42 C46 C51 -106.7(16)
C43 N42 C46 C51 79(2)
C41 N42 C46 C47 78.5(17)
C43 N42 C46 C47 -96.2(18)
C51 C46 C47 C48 4(2)
N42 C46 C47 C48 178.3(13)
C51 C46 C47 C52 -176.5(15)
N42 C46 C47 C52 -2(2)
C46 C47 C48 C49 -1(2)
C52 C47 C48 C49 179.0(14)
C47 C48 C49 C50 -3(2)
C48 C49 C50 C51 5(3)
C47 C46 C51 C50 -2(2)
N42 C46 C51 C50 -176.3(14)
C47 C46 C51 C55 -179.9(15)
N42 C46 C51 C55 5(2)
C49 C50 C51 C46 -3(3)
C49 C50 C51 C55 175.5(16)
C48 C47 C52 C53 -66(3)
C46 C47 C52 C53 114(3)
C48 C47 C52 C54 52(2)
C46 C47 C52 C54 -127.6(19)
C46 C51 C55 C57 90(2)
C50 C51 C55 C57 -89(2)
C46 C51 C55 C56 -142.4(17)
C50 C51 C55 C56 39(2)
C41 N45 C58 C63 86.8(19)
C44 N45 C58 C63 -97(2)
C41 N45 C58 C59 -86.5(18)
C44 N45 C58 C59 89(2)
C63 C58 C59 C60 1(2)
N45 C58 C59 C60 174.3(14)
C63 C58 C59 C64 -179.4(16)
N45 C58 C59 C64 -6(2)
C58 C59 C60 C61 -2(2)
C64 C59 C60 C61 178.5(15)
C59 C60 C61 C62 1(3)
C60 C61 C62 C63 2(3)
N45 C58 C63 C62 -171.8(14)
C59 C58 C63 C62 1(2)
N45 C58 C63 C67 8(2)
C59 C58 C63 C67 -178.8(14)
C61 C62 C63 C58 -2(2)
C61 C62 C63 C67 177.5(14)
C60 C59 C64 C65 49(2)
C58 C59 C64 C65 -130.2(19)
C60 C59 C64 C66 -71(2)
C58 C59 C64 C66 110.0(18)
C58 C63 C67 C68 119(2)
C62 C63 C67 C68 -61(2)
C58 C63 C67 C69 -111(2)
C62 C63 C67 C69 69(2)
O71 S71 C71 F71 -177.6(19)
O72 S71 C71 F71 -60(2)
O73 S71 C71 F71 57(2)
O71 S71 C71 F72 65.1(19)
O72 S71 C71 F72 -177.2(19)
O73 S71 C71 F72 -60.3(19)
O71 S71 C71 F73 -51(2)
O72 S71 C71 F73 67(2)
O73 S71 C71 F73 -176.4(19)
